data_7057704
loop_
_publ_author_name
'Conradie, J.'
'Conradie, M. M.'
'Tawfiq, K. M.'
'Coles, S. J.'
'Tizzard, G. J.'
'Wilson, C.'
'Potgieter, J. H.'

_publ_section_title
;
 Jahn--Teller distortion in 2-pyridyl-(1,2,3)-triazole-containing
 copper(ii) compounds
;
_journal_issue 19
_journal_name_full 'New Journal of Chemistry'
_journal_page_first 16335
_journal_paper_doi 10.1039/C8NJ03080D
_journal_volume 42
_journal_year 2018
_chemical_formula_moiety 'C28 H18 Cl2 Cu F6 N8'
_chemical_formula_sum 'C28 H18 Cl2 Cu F6 N8'
_chemical_formula_weight 714.94
_space_group_IT_number 29
_space_group_name_Hall 'P 2c -2ac'
_space_group_name_H-M_alt 'P c a 21'
_symmetry_cell_setting orthorhombic
_symmetry_space_group_name_Hall 'P 2c -2ac'
_symmetry_space_group_name_H-M 'P c a 21'
_atom_sites_solution_hydrogens geom
_atom_sites_solution_primary direct
_atom_sites_solution_secondary difmap
_audit_creation_method SHELXL-97
_audit_update_record
;
2018-06-12 deposited with the CCDC.
2018-09-03 downloaded from the CCDC.
;
_cell_angle_alpha 90.00
_cell_angle_beta 90.00
_cell_angle_gamma 90.00
_cell_formula_units_Z 4
_cell_length_a 9.544(11)
_cell_length_b 12.724(14)
_cell_length_c 22.54(3)
_cell_measurement_reflns_used 4109
_cell_measurement_temperature 100(2)
_cell_measurement_theta_max 24.5
_cell_measurement_theta_min 1.8
_cell_volume 2737(6)
_computing_cell_refinement
;
CrystalClear-SM Expert 2.0 r5 (Rigaku, 2010)
;
_computing_data_collection
;
CrystalClear-SM Expert 2.0 r5 (Rigaku, 2010)
;
_computing_data_reduction
;
CrystalClear-SM Expert 2.0 r5 (Rigaku, 2010)
;
_computing_molecular_graphics 'OLEX2 (Dolomanov, Bourhis, Gildea, Howard & Puschmann, 2009)'
_computing_publication_material 'WINGX (Farrugia, 1998)'
_computing_structure_refinement 'SHELXL-97 (Sheldrick, 1997)'
_computing_structure_solution 'SUPERFLIP (Palatinus & Chapuis, 2007)'
_diffrn_ambient_temperature 100(2)
_diffrn_detector_area_resol_mean 28.5714
_diffrn_measured_fraction_theta_full 0.973
_diffrn_measured_fraction_theta_max 0.973
_diffrn_measurement_device_type 'Crystal Logics diffractometer and Rigaku Saturn 724+ detector'
_diffrn_measurement_method 'profile data from \w-scans'
_diffrn_radiation_monochromator 'double crystal silicon'
_diffrn_radiation_source 'Diamond beamline I19'
_diffrn_radiation_type synchrotron
_diffrn_radiation_wavelength 0.68890
_diffrn_reflns_av_R_equivalents 0.1333
_diffrn_reflns_av_sigmaI/netI 0.1403
_diffrn_reflns_limit_h_max 11
_diffrn_reflns_limit_h_min -11
_diffrn_reflns_limit_k_max 12
_diffrn_reflns_limit_k_min -15
_diffrn_reflns_limit_l_max 26
_diffrn_reflns_limit_l_min -26
_diffrn_reflns_number 17238
_diffrn_reflns_theta_full 24.20
_diffrn_reflns_theta_max 24.20
_diffrn_reflns_theta_min 3.73
_diffrn_standards_number 0
_exptl_absorpt_coefficient_mu 1.072
_exptl_absorpt_correction_T_max 0.9894
_exptl_absorpt_correction_T_min 0.9004
_exptl_absorpt_correction_type multi-scan
_exptl_absorpt_process_details
;
CrystalClear-SM Expert 2.0 r5 (Rigaku, 2010)
;
_exptl_crystal_colour colourless
_exptl_crystal_density_diffrn 1.735
_exptl_crystal_density_method 'not measured'
_exptl_crystal_description platelet
_exptl_crystal_F_000 1436
_exptl_crystal_size_max 0.10
_exptl_crystal_size_mid 0.10
_exptl_crystal_size_min 0.01
_refine_diff_density_max 1.481
_refine_diff_density_min -1.036
_refine_diff_density_rms 0.167
_refine_ls_abs_structure_details 'Flack H D (1983), Acta Cryst. A39, 876-881'
_refine_ls_abs_structure_Flack 0.45(5)
_refine_ls_extinction_method none
_refine_ls_goodness_of_fit_ref 1.067
_refine_ls_hydrogen_treatment constr
_refine_ls_matrix_type full
_refine_ls_number_parameters 407
_refine_ls_number_reflns 4620
_refine_ls_number_restraints 1
_refine_ls_restrained_S_all 1.067
_refine_ls_R_factor_all 0.1266
_refine_ls_R_factor_gt 0.1135
_refine_ls_shift/su_max 0.000
_refine_ls_shift/su_mean 0.000
_refine_ls_structure_factor_coef Fsqd
_refine_ls_weighting_details 'calc w=1/[\s^2^(Fo^2^)+(0.2000P)^2^+0.0000P] where P=(Fo^2^+2Fc^2^)/3'
_refine_ls_weighting_scheme calc
_refine_ls_wR_factor_gt 0.2970
_refine_ls_wR_factor_ref 0.3128
_reflns_number_gt 3376
_reflns_number_total 4620
_reflns_threshold_expression >2\s(I)
_cod_data_source_file c8nj03080d2.cif
_cod_data_source_block CuL9
_cod_depositor_comments 'Adding full bibliography for 7057702--7057706.cif.'
_cod_original_cell_volume 2738(5)
_cod_database_code 7057704

loop_
_symmetry_equiv_pos_as_xyz
'x, y, z'
'-x, -y, z+1/2'
'x+1/2, -y, z'
'-x+1/2, y, z+1/2'

loop_
_atom_site_label
_atom_site_type_symbol
_atom_site_fract_x
_atom_site_fract_y
_atom_site_fract_z
_atom_site_U_iso_or_equiv
_atom_site_adp_type
_atom_site_occupancy
_atom_site_symmetry_multiplicity
_atom_site_calc_flag
_atom_site_refinement_flags
C1 C 0.4946(11) 0.4361(10) 0.4567(5) 0.056(3) Uani 1 1 d .
H1 H 0.4332 0.3864 0.4743 0.067 Uiso 1 1 calc R
C2 C 0.4822(14) 0.5351(9) 0.4705(5) 0.057(3) Uani 1 1 d .
H2 H 0.4141 0.5559 0.4989 0.069 Uiso 1 1 calc R
C3 C 0.5660(12) 0.6101(10) 0.4445(6) 0.058(3) Uani 1 1 d .
H3 H 0.5555 0.6825 0.4536 0.070 Uiso 1 1 calc R
C4 C 0.6618(10) 0.5775(8) 0.4063(6) 0.050(2) Uani 1 1 d .
H4 H 0.7237 0.6266 0.3884 0.060 Uiso 1 1 calc R
C5 C 0.6720(10) 0.4704(9) 0.3923(5) 0.050(3) Uani 1 1 d .
C6 C 0.7725(12) 0.4309(9) 0.3520(5) 0.051(3) Uani 1 1 d .
C7 C 0.8695(10) 0.4830(10) 0.3164(5) 0.052(3) Uani 1 1 d .
H7 H 0.8856 0.5566 0.3141 0.062 Uiso 1 1 calc R
C8 C 1.0422(12) 0.4136(11) 0.2469(5) 0.060(3) Uani 1 1 d .
C9 C 1.0787(18) 0.5163(15) 0.2241(8) 0.085(5) Uani 1 1 d .
H9 H 1.0318 0.5766 0.2390 0.102 Uiso 1 1 calc R
C10 C 1.1741(13) 0.5274(16) 0.1837(6) 0.075(4) Uani 1 1 d .
H10 H 1.1964 0.5940 0.1672 0.090 Uiso 1 1 calc R
C11 C 1.2380(19) 0.4414(14) 0.1671(8) 0.088(5) Uani 1 1 d .
C12 C 1.2151(17) 0.3419(16) 0.1828(7) 0.090(5) Uani 1 1 d .
H12 H 1.2655 0.2837 0.1673 0.108 Uiso 1 1 calc R
C13 C 1.1091(14) 0.3333(14) 0.2245(8) 0.083(4) Uani 1 1 d .
H13 H 1.0834 0.2650 0.2375 0.100 Uiso 1 1 calc R
C14 C 1.3443(13) 0.4464(18) 0.1145(7) 0.093(6) Uani 1 1 d .
C15 C 0.7270(13) 0.0673(9) 0.3428(5) 0.054(3) Uani 1 1 d .
H15 H 0.7803 0.1177 0.3214 0.065 Uiso 1 1 calc R
C16 C 0.7487(11) -0.0384(9) 0.3305(6) 0.052(3) Uani 1 1 d .
H16 H 0.8198 -0.0614 0.3040 0.062 Uiso 1 1 calc R
C17 C 0.6638(11) -0.1058(10) 0.3582(5) 0.049(2) Uani 1 1 d .
H17 H 0.6750 -0.1786 0.3501 0.058 Uiso 1 1 calc R
C18 C 0.5646(11) -0.0774(9) 0.3962(6) 0.055(3) Uani 1 1 d .
H18 H 0.5046 -0.1275 0.4144 0.067 Uiso 1 1 calc R
C19 C 0.5532(10) 0.0290(9) 0.4080(5) 0.047(2) Uani 1 1 d .
C20 C 0.4454(10) 0.0694(9) 0.4492(5) 0.048(2) Uani 1 1 d .
C21 C 0.3549(11) 0.0147(11) 0.4827(5) 0.053(3) Uani 1 1 d .
H21 H 0.3436 -0.0595 0.4844 0.064 Uiso 1 1 calc R
C22 C 0.1775(11) 0.0725(11) 0.5551(5) 0.054(3) Uani 1 1 d .
C23 C 0.1005(14) 0.1591(12) 0.5773(6) 0.070(4) Uani 1 1 d .
H23 H 0.1165 0.2279 0.5624 0.084 Uiso 1 1 calc R
C24 C 0.0059(16) 0.1425(14) 0.6192(5) 0.077(4) Uani 1 1 d .
H24 H -0.0448 0.2005 0.6349 0.093 Uiso 1 1 calc R
C25 C -0.0206(15) 0.0441(15) 0.6403(6) 0.075(4) Uani 1 1 d .
C26 C 0.0424(17) -0.0369(16) 0.6172(8) 0.086(5) Uani 1 1 d .
H26 H 0.0193 -0.1052 0.6312 0.104 Uiso 1 1 calc R
C27 C 0.1419(13) -0.0268(10) 0.5729(5) 0.059(3) Uani 1 1 d .
H27 H 0.1841 -0.0869 0.5553 0.071 Uiso 1 1 calc R
C28 C -0.1019(13) 0.0326(14) 0.6923(6) 0.067(4) Uani 1 1 d .
N1 N 0.5930(9) 0.4021(7) 0.4178(4) 0.044(2) Uani 1 1 d .
N2 N 0.7926(9) 0.3256(7) 0.3425(4) 0.0473(19) Uani 1 1 d .
N3 N 0.8903(9) 0.3109(7) 0.3035(4) 0.050(2) Uani 1 1 d .
N4 N 0.9360(9) 0.4063(8) 0.2859(4) 0.054(2) Uani 1 1 d .
N5 N 0.6345(10) 0.1022(8) 0.3834(5) 0.052(2) Uani 1 1 d .
N6 N 0.4340(10) 0.1711(8) 0.4592(4) 0.056(2) Uani 1 1 d .
N7 N 0.3297(10) 0.1853(9) 0.4984(5) 0.064(3) Uani 1 1 d .
N8 N 0.2827(9) 0.0888(7) 0.5139(4) 0.049(2) Uani 1 1 d .
F1 F 1.4399(16) 0.3978(13) 0.1103(7) 0.141(5) Uani 1 1 d .
F2 F 1.403(2) 0.5484(17) 0.1131(9) 0.189(9) Uani 1 1 d .
F3 F 1.2761(15) 0.4369(16) 0.0580(5) 0.166(7) Uani 1 1 d .
F4 F -0.1775(11) -0.0641(10) 0.6885(5) 0.105(4) Uani 1 1 d .
F5 F -0.1861(12) 0.0981(11) 0.6999(5) 0.114(4) Uani 1 1 d .
F6 F -0.0219(10) 0.0102(11) 0.7404(5) 0.113(4) Uani 1 1 d .
Cu1 Cu 0.61290(15) 0.25045(10) 0.40082(10) 0.0484(4) Uani 1 1 d .
Cl1 Cl 0.7659(3) 0.23993(19) 0.48128(14) 0.0537(7) Uani 1 1 d .
Cl2 Cl 0.4564(3) 0.2622(2) 0.32113(15) 0.0581(8) Uani 1 1 d .

loop_
_atom_site_aniso_label
_atom_site_aniso_U_11
_atom_site_aniso_U_22
_atom_site_aniso_U_33
_atom_site_aniso_U_23
_atom_site_aniso_U_13
_atom_site_aniso_U_12
C1 0.045(6) 0.057(8) 0.066(7) 0.007(5) -0.004(5) -0.016(5)
C2 0.066(7) 0.038(7) 0.067(6) -0.009(5) 0.000(5) 0.017(5)
C3 0.053(6) 0.039(7) 0.083(7) -0.009(5) -0.019(6) 0.002(6)
C4 0.039(5) 0.025(6) 0.087(7) -0.001(5) -0.005(6) -0.015(4)
C5 0.036(4) 0.038(6) 0.076(7) 0.000(5) -0.023(5) 0.009(5)
C6 0.054(6) 0.034(7) 0.066(6) -0.003(4) -0.010(4) -0.006(5)
C7 0.045(5) 0.045(7) 0.065(6) 0.007(5) 0.003(4) -0.007(5)
C8 0.055(6) 0.071(9) 0.053(6) 0.005(5) -0.003(5) 0.008(6)
C9 0.075(9) 0.076(11) 0.104(11) 0.037(9) -0.038(9) -0.029(8)
C10 0.047(6) 0.104(13) 0.073(8) 0.002(7) 0.005(6) -0.018(8)
C11 0.091(11) 0.071(10) 0.102(11) -0.003(9) -0.051(10) -0.010(9)
C12 0.081(9) 0.117(15) 0.073(8) -0.012(8) 0.023(7) -0.036(10)
C13 0.063(8) 0.082(11) 0.104(10) -0.021(8) 0.027(7) 0.005(7)
C14 0.038(6) 0.150(18) 0.090(9) -0.017(10) 0.038(7) -0.001(8)
C15 0.064(7) 0.034(7) 0.064(6) 0.005(4) 0.029(5) 0.015(5)
C16 0.037(5) 0.044(7) 0.074(7) 0.001(5) 0.000(5) -0.003(5)
C17 0.047(6) 0.035(6) 0.064(6) 0.001(4) -0.011(5) 0.014(5)
C18 0.047(5) 0.044(7) 0.075(7) 0.013(6) -0.008(6) 0.001(5)
C19 0.037(4) 0.039(6) 0.065(6) 0.005(5) 0.004(4) -0.008(4)
C20 0.034(5) 0.043(7) 0.068(6) 0.001(5) -0.009(4) -0.004(4)
C21 0.042(5) 0.056(8) 0.062(6) 0.003(5) 0.004(4) 0.008(5)
C22 0.045(5) 0.069(9) 0.048(5) -0.014(5) 0.002(4) -0.003(5)
C23 0.076(9) 0.071(10) 0.065(7) 0.016(7) 0.001(6) -0.009(7)
C24 0.080(9) 0.096(12) 0.057(7) -0.011(7) 0.007(6) 0.009(8)
C25 0.062(8) 0.108(13) 0.057(6) 0.012(7) 0.013(5) -0.005(8)
C26 0.073(9) 0.093(13) 0.093(11) 0.044(9) 0.010(8) -0.022(9)
C27 0.060(6) 0.061(8) 0.057(6) -0.011(5) 0.031(5) -0.004(6)
C28 0.042(6) 0.108(13) 0.050(6) -0.011(6) 0.012(5) -0.005(7)
N1 0.035(4) 0.039(5) 0.058(5) -0.002(4) -0.015(3) -0.002(4)
N2 0.039(4) 0.038(5) 0.065(5) -0.007(4) 0.004(3) 0.003(4)
N3 0.045(4) 0.035(6) 0.068(5) -0.001(4) -0.008(4) -0.009(4)
N4 0.041(4) 0.059(7) 0.062(5) -0.009(4) 0.003(4) -0.010(4)
N5 0.045(5) 0.030(5) 0.081(7) 0.008(4) 0.000(4) 0.003(4)
N6 0.052(5) 0.047(6) 0.069(5) -0.003(4) 0.004(4) -0.009(4)
N7 0.051(5) 0.060(8) 0.080(6) -0.018(5) 0.013(5) 0.011(5)
N8 0.053(5) 0.039(6) 0.054(5) -0.001(4) 0.004(4) -0.016(4)
F1 0.128(11) 0.139(12) 0.157(12) -0.013(9) 0.016(9) 0.029(9)
F2 0.206(17) 0.175(17) 0.186(16) -0.028(12) 0.114(15) -0.049(14)
F3 0.133(11) 0.27(2) 0.095(8) -0.030(10) -0.007(8) 0.028(12)
F4 0.081(6) 0.143(11) 0.090(6) 0.018(6) -0.004(5) -0.014(7)
F5 0.098(7) 0.153(11) 0.091(6) -0.015(6) 0.026(5) -0.030(8)
F6 0.070(5) 0.177(12) 0.091(6) 0.005(6) -0.007(4) -0.026(6)
Cu1 0.0410(6) 0.0322(7) 0.0720(7) -0.0010(4) 0.0057(5) 0.0008(4)
Cl1 0.0441(14) 0.0400(17) 0.0770(17) 0.0017(12) 0.0020(12) 0.0003(10)
Cl2 0.0508(16) 0.0413(17) 0.0823(18) -0.0019(13) -0.0087(13) 0.0009(11)

loop_
_atom_type_symbol
_atom_type_description
_atom_type_scat_dispersion_real
_atom_type_scat_dispersion_imag
_atom_type_scat_source
C C 0.0033 0.0016 'International Tables Vol C Tables 4.2.6.8 and 6.1.1.4'
H H 0.0000 0.0000 'International Tables Vol C Tables 4.2.6.8 and 6.1.1.4'
N N 0.0061 0.0033 'International Tables Vol C Tables 4.2.6.8 and 6.1.1.4'
F F 0.0171 0.0103 'International Tables Vol C Tables 4.2.6.8 and 6.1.1.4'
Cu Cu 0.3201 1.2651 'International Tables Vol C Tables 4.2.6.8 and 6.1.1.4'
Cl Cl 0.1484 0.1585 'International Tables Vol C Tables 4.2.6.8 and 6.1.1.4'

loop_
_geom_angle_atom_site_label_1
_geom_angle_atom_site_label_2
_geom_angle_atom_site_label_3
_geom_angle
C2 C1 N1 121.8(11)
C2 C1 H1 119.1
N1 C1 H1 119.1
C1 C2 C3 121.0(12)
C1 C2 H2 119.5
C3 C2 H2 119.5
C4 C3 C2 117.5(11)
C4 C3 H3 121.2
C2 C3 H3 121.2
C3 C4 C5 119.9(11)
C3 C4 H4 120.0
C5 C4 H4 120.0
N1 C5 C4 121.1(11)
N1 C5 C6 116.4(10)
C4 C5 C6 122.5(11)
N2 C6 C7 106.4(10)
N2 C6 C5 122.9(11)
C7 C6 C5 130.7(11)
N4 C7 C6 105.1(10)
N4 C7 H7 127.4
C6 C7 H7 127.4
C13 C8 N4 124.5(14)
C13 C8 C9 116.8(15)
N4 C8 C9 118.4(14)
C10 C9 C8 121(2)
C10 C9 H9 119.4
C8 C9 H9 119.4
C9 C10 C11 115.9(19)
C9 C10 H10 122.0
C11 C10 H10 122.0
C10 C11 C12 130(2)
C10 C11 C14 119.1(17)
C12 C11 C14 110.3(17)
C11 C12 C13 112.0(19)
C11 C12 H12 124.0
C13 C12 H12 124.0
C8 C13 C12 123.9(18)
C8 C13 H13 118.1
C12 C13 H13 118.1
F1 C14 F2 100.8(16)
F1 C14 F3 104.5(16)
F2 C14 F3 103.7(18)
F1 C14 C11 125.3(19)
F2 C14 C11 108.1(14)
F3 C14 C11 112.1(11)
N5 C15 C16 123.5(10)
N5 C15 H15 118.2
C16 C15 H15 118.2
C17 C16 C15 116.0(11)
C17 C16 H16 122.0
C15 C16 H16 122.0
C18 C17 C16 124.1(12)
C18 C17 H17 118.0
C16 C17 H17 118.0
C17 C18 C19 116.5(11)
C17 C18 H18 121.8
C19 C18 H18 121.8
N5 C19 C18 123.9(10)
N5 C19 C20 115.0(10)
C18 C19 C20 121.0(9)
N6 C20 C21 111.1(11)
N6 C20 C19 120.4(10)
C21 C20 C19 128.4(11)
C20 C21 N8 104.9(11)
C20 C21 H21 127.6
N8 C21 H21 127.6
C27 C22 N8 121.0(11)
C27 C22 C23 119.1(11)
N8 C22 C23 119.9(12)
C24 C23 C22 118.9(14)
C24 C23 H23 120.6
C22 C23 H23 120.6
C23 C24 C25 121.4(15)
C23 C24 H24 119.3
C25 C24 H24 119.3
C26 C25 C24 120.2(13)
C26 C25 C28 120.2(16)
C24 C25 C28 119.1(16)
C25 C26 C27 122.1(15)
C25 C26 H26 118.9
C27 C26 H26 118.9
C22 C27 C26 117.8(13)
C22 C27 H27 121.1
C26 C27 H27 121.1
F5 C28 F6 114.8(13)
F5 C28 C25 115.1(16)
F6 C28 C25 112.0(12)
F5 C28 F4 106.0(11)
F6 C28 F4 98.7(13)
C25 C28 F4 108.5(13)
C5 N1 C1 118.6(10)
C5 N1 Cu1 121.1(8)
C1 N1 Cu1 120.2(8)
N3 N2 C6 110.3(9)
N3 N2 Cu1 147.4(7)
C6 N2 Cu1 101.9(7)
N2 N3 N4 107.6(8)
C8 N4 N3 119.9(11)
C8 N4 C7 129.5(11)
N3 N4 C7 110.4(9)
C19 N5 C15 115.7(10)
C19 N5 Cu1 122.3(8)
C15 N5 Cu1 121.9(8)
C20 N6 N7 107.8(9)
C20 N6 Cu1 105.2(7)
N7 N6 Cu1 146.9(8)
N6 N7 N8 107.0(9)
N7 N8 C21 109.1(9)
N7 N8 C22 123.4(10)
C21 N8 C22 127.5(10)
N5 Cu1 N1 179.2(5)
N5 Cu1 Cl1 92.0(3)
N1 Cu1 Cl1 88.0(2)
N5 Cu1 Cl2 88.5(3)
N1 Cu1 Cl2 91.4(2)
Cl1 Cu1 Cl2 179.03(13)
N5 Cu1 N2 101.8(4)
N1 Cu1 N2 77.4(3)
Cl1 Cu1 N2 90.1(3)
Cl2 Cu1 N2 90.6(3)
N5 Cu1 N6 77.0(4)
N1 Cu1 N6 103.8(4)
Cl1 Cu1 N6 89.7(3)
Cl2 Cu1 N6 89.6(3)
N2 Cu1 N6 178.7(4)

loop_
_geom_bond_atom_site_label_1
_geom_bond_atom_site_label_2
_geom_bond_distance
C1 C2 1.303(16)
C1 N1 1.355(15)
C1 H1 0.9500
C2 C3 1.376(18)
C2 H2 0.9500
C3 C4 1.322(18)
C3 H3 0.9500
C4 C5 1.402(15)
C4 H4 0.9500
C5 N1 1.286(15)
C5 C6 1.414(17)
C6 N2 1.371(15)
C6 C7 1.393(16)
C7 N4 1.352(16)
C7 H7 0.9500
C8 C13 1.31(2)
C8 N4 1.346(15)
C8 C9 1.45(2)
C9 C10 1.30(2)
C9 H9 0.9500
C10 C11 1.31(2)
C10 H10 0.9500
C11 C12 1.33(2)
C11 C14 1.56(2)
C12 C13 1.38(2)
C12 H12 0.9500
C13 H13 0.9500
C14 F1 1.106(19)
C14 F2 1.41(3)
C14 F3 1.44(2)
C15 N5 1.347(14)
C15 C16 1.389(16)
C15 H15 0.9500
C16 C17 1.334(16)
C16 H16 0.9500
C17 C18 1.328(17)
C17 H17 0.9500
C18 C19 1.384(17)
C18 H18 0.9500
C19 N5 1.333(14)
C19 C20 1.479(15)
C20 N6 1.318(15)
C20 C21 1.343(16)
C21 N8 1.363(15)
C21 H21 0.9500
C22 C27 1.369(18)
C22 N8 1.383(14)
C22 C23 1.415(19)
C23 C24 1.324(19)
C23 H23 0.9500
C24 C25 1.36(2)
C24 H24 0.9500
C25 C26 1.30(3)
C25 C28 1.414(18)
C26 C27 1.385(19)
C26 H26 0.9500
C27 H27 0.9500
C28 F5 1.170(19)
C28 F6 1.357(17)
C28 F4 1.429(19)
N1 Cu1 1.976(10)
N2 N3 1.295(12)
N2 Cu1 2.363(9)
N3 N4 1.349(13)
N5 Cu1 1.938(10)
N6 N7 1.343(13)
N6 Cu1 2.381(9)
N7 N8 1.353(14)
Cu1 Cl1 2.332(4)
Cu1 Cl2 2.341(4)

loop_
_geom_torsion_atom_site_label_1
_geom_torsion_atom_site_label_2
_geom_torsion_atom_site_label_3
_geom_torsion_atom_site_label_4
_geom_torsion
N1 C1 C2 C3 2.1(19)
C1 C2 C3 C4 -1.7(18)
C2 C3 C4 C5 1.9(17)
C3 C4 C5 N1 -2.7(17)
C3 C4 C5 C6 -179.8(10)
N1 C5 C6 N2 -3.9(15)
C4 C5 C6 N2 173.3(10)
N1 C5 C6 C7 177.9(11)
C4 C5 C6 C7 -4.9(19)
N2 C6 C7 N4 3.0(12)
C5 C6 C7 N4 -178.5(11)
C13 C8 C9 C10 -1(2)
N4 C8 C9 C10 -175.7(12)
C8 C9 C10 C11 -3(2)
C9 C10 C11 C12 4(2)
C9 C10 C11 C14 174.2(13)
C10 C11 C12 C13 -2(2)
C14 C11 C12 C13 -172.8(14)
N4 C8 C13 C12 177.7(14)
C9 C8 C13 C12 3(2)
C11 C12 C13 C8 -2(2)
C10 C11 C14 F1 147(2)
C12 C11 C14 F1 -42(3)
C10 C11 C14 F2 29(2)
C12 C11 C14 F2 -159.6(16)
C10 C11 C14 F3 -85(2)
C12 C11 C14 F3 87(2)
N5 C15 C16 C17 5.2(19)
C15 C16 C17 C18 -1.1(17)
C16 C17 C18 C19 -1.4(17)
C17 C18 C19 N5 0.2(17)
C17 C18 C19 C20 179.3(9)
N5 C19 C20 N6 0.4(14)
C18 C19 C20 N6 -178.8(10)
N5 C19 C20 C21 -175.8(11)
C18 C19 C20 C21 5.0(17)
N6 C20 C21 N8 1.3(12)
C19 C20 C21 N8 177.7(9)
C27 C22 C23 C24 6.8(19)
N8 C22 C23 C24 -176.1(11)
C22 C23 C24 C25 -1(2)
C23 C24 C25 C26 -4(2)
C23 C24 C25 C28 168.0(13)
C24 C25 C26 C27 3(3)
C28 C25 C26 C27 -168.6(14)
N8 C22 C27 C26 175.6(12)
C23 C22 C27 C26 -7.4(19)
C25 C26 C27 C22 3(2)
C26 C25 C28 F5 -158.0(16)
C24 C25 C28 F5 30(2)
C26 C25 C28 F6 68(2)
C24 C25 C28 F6 -103.3(18)
C26 C25 C28 F4 -39.5(19)
C24 C25 C28 F4 148.9(14)
C4 C5 N1 C1 3.0(15)
C6 C5 N1 C1 -179.8(9)
C4 C5 N1 Cu1 -177.2(7)
C6 C5 N1 Cu1 0.0(12)
C2 C1 N1 C5 -2.7(16)
C2 C1 N1 Cu1 177.5(9)
C7 C6 N2 N3 -1.5(12)
C5 C6 N2 N3 179.9(9)
C7 C6 N2 Cu1 -176.7(7)
C5 C6 N2 Cu1 4.7(12)
C6 N2 N3 N4 -0.7(11)
Cu1 N2 N3 N4 170.5(10)
C13 C8 N4 N3 -1.2(18)
C9 C8 N4 N3 173.5(10)
C13 C8 N4 C7 172.3(14)
C9 C8 N4 C7 -13.0(18)
N2 N3 N4 C8 177.4(9)
N2 N3 N4 C7 2.7(12)
C6 C7 N4 C8 -177.6(11)
C6 C7 N4 N3 -3.5(12)
C18 C19 N5 C15 3.4(17)
C20 C19 N5 C15 -175.8(10)
C18 C19 N5 Cu1 179.4(8)
C20 C19 N5 Cu1 0.2(13)
C16 C15 N5 C19 -6.2(18)
C16 C15 N5 Cu1 177.8(9)
C21 C20 N6 N7 -2.6(13)
C19 C20 N6 N7 -179.4(9)
C21 C20 N6 Cu1 176.2(7)
C19 C20 N6 Cu1 -0.6(11)
C20 N6 N7 N8 2.8(12)
Cu1 N6 N7 N8 -175.0(10)
N6 N7 N8 C21 -2.1(12)
N6 N7 N8 C22 178.1(9)
C20 C21 N8 N7 0.5(12)
C20 C21 N8 C22 -179.7(10)
C27 C22 N8 N7 -174.5(11)
C23 C22 N8 N7 8.5(16)
C27 C22 N8 C21 5.7(17)
C23 C22 N8 C21 -171.3(11)
C19 N5 Cu1 N1 -178(100)
C15 N5 Cu1 N1 -3(37)
C19 N5 Cu1 Cl1 88.8(9)
C15 N5 Cu1 Cl1 -95.5(10)
C19 N5 Cu1 Cl2 -90.4(9)
C15 N5 Cu1 Cl2 85.4(10)
C19 N5 Cu1 N2 179.3(9)
C15 N5 Cu1 N2 -4.9(10)
C19 N5 Cu1 N6 -0.4(9)
C15 N5 Cu1 N6 175.3(10)
C5 N1 Cu1 N5 0(37)
C1 N1 Cu1 N5 179(100)
C5 N1 Cu1 Cl1 92.5(8)
C1 N1 Cu1 Cl1 -87.8(8)
C5 N1 Cu1 Cl2 -88.4(8)
C1 N1 Cu1 Cl2 91.4(8)
C5 N1 Cu1 N2 1.9(8)
C1 N1 Cu1 N2 -178.3(8)
C5 N1 Cu1 N6 -178.4(7)
C1 N1 Cu1 N6 1.4(9)
N3 N2 Cu1 N5 5.1(14)
C6 N2 Cu1 N5 176.7(7)
N3 N2 Cu1 N1 -174.9(13)
C6 N2 Cu1 N1 -3.3(7)
N3 N2 Cu1 Cl1 97.2(13)
C6 N2 Cu1 Cl1 -91.3(7)
N3 N2 Cu1 Cl2 -83.5(13)
C6 N2 Cu1 Cl2 88.0(7)
N3 N2 Cu1 N6 17(19)
C6 N2 Cu1 N6 -171(100)
C20 N6 Cu1 N5 0.5(7)
N7 N6 Cu1 N5 178.4(15)
C20 N6 Cu1 N1 -179.5(7)
N7 N6 Cu1 N1 -1.6(15)
C20 N6 Cu1 Cl1 -91.6(7)
N7 N6 Cu1 Cl1 86.3(14)
C20 N6 Cu1 Cl2 89.1(7)
N7 N6 Cu1 Cl2 -93.0(14)
C20 N6 Cu1 N2 -12(18)
N7 N6 Cu1 N2 166(17)
